data_7201125
loop_
_publ_author_name
'Biju, Silvanose'
'Reddy, M. L. P.'
'Cowley, Alan H.'
'Vasudevan, Kalyan V.'

_publ_section_title
;
 3-Phenyl-4-acyl-5-isoxazolonate complex of Tb3+ doped into
 poly-\b-hydroxybutyrate matrix as a promising light-conversion
 molecular device
;
_journal_issue 29
_journal_name_full 'Journal of Materials Chemistry'
_journal_page_first 5179
_journal_paper_doi 10.1039/b905304b
_journal_volume 19
_journal_year 2009
_chemical_formula_moiety 'C13 H13 N O3'
_chemical_formula_sum 'C13 H13 N O3'
_chemical_formula_weight 231.24
_space_group_IT_number 61
_symmetry_cell_setting orthorhombic
_symmetry_space_group_name_Hall '-P 2ac 2ab'
_symmetry_space_group_name_H-M 'P b c a'
_atom_sites_solution_hydrogens geom
_atom_sites_solution_primary direct
_atom_sites_solution_secondary difmap
_audit_creation_method
;
manual editing of the .cif file
created by SHELXTL Ver. 6.10
;
_cell_angle_alpha 90.000
_cell_angle_beta 90.000
_cell_angle_gamma 90.000
_cell_formula_units_Z 8
_cell_length_a 16.244(5)
_cell_length_b 8.813(5)
_cell_length_c 16.888(5)
_cell_measurement_reflns_used 3859
_cell_measurement_temperature 293(2)
_cell_measurement_theta_max 23.2
_cell_measurement_theta_min 2.3
_cell_volume 2417.7(17)
_computing_cell_refinement 'APEX2/SAINT (Bruker, 2004)'
_computing_data_collection 'APEX2 (Bruker, 2004)'
_computing_data_reduction 'SAINT/XPREP (Bruker, 2004)'
_computing_molecular_graphics 'ORTEP 32 (Farrugia, 1997)'
_computing_publication_material 'SHELXL-97 (Sheldrick, 1997)'
_computing_structure_refinement 'SHELXL-97 (Sheldrick, 1997)'
_computing_structure_solution 'SIR92 (Altomare etal., 1993)'
_diffrn_ambient_temperature 293(2)
_diffrn_measured_fraction_theta_full 0.987
_diffrn_measured_fraction_theta_max 0.986
_diffrn_measurement_device_type 'Bruker axs kappa apex2 CCD diffractometer'
_diffrn_measurement_method '\w and \f scan'
_diffrn_radiation_monochromator graphite
_diffrn_radiation_source 'fine-focus sealed tube'
_diffrn_radiation_type MoK\a
_diffrn_radiation_wavelength 0.71073
_diffrn_reflns_av_R_equivalents 0.0611
_diffrn_reflns_av_sigmaI/netI 0.0463
_diffrn_reflns_limit_h_max 21
_diffrn_reflns_limit_h_min -21
_diffrn_reflns_limit_k_max 11
_diffrn_reflns_limit_k_min -11
_diffrn_reflns_limit_l_max 22
_diffrn_reflns_limit_l_min -12
_diffrn_reflns_number 13770
_diffrn_reflns_theta_full 25.00
_diffrn_reflns_theta_max 28.77
_diffrn_reflns_theta_min 2.51
_diffrn_standards_decay_% 0
_exptl_absorpt_coefficient_mu 0.091
_exptl_absorpt_correction_T_max 0.9722
_exptl_absorpt_correction_T_min 0.9412
_exptl_absorpt_correction_type multi-scan
_exptl_absorpt_process_details '(SADABS, 1999)'
_exptl_crystal_colour colourless
_exptl_crystal_density_diffrn 1.271
_exptl_crystal_density_method 'not measured'
_exptl_crystal_description plate
_exptl_crystal_F_000 976
_exptl_crystal_size_max 0.3
_exptl_crystal_size_mid 0.2
_exptl_crystal_size_min 0.2
_refine_diff_density_max 0.150
_refine_diff_density_min -0.134
_refine_diff_density_rms 0.033
_refine_ls_extinction_coef 0.0020(11)
_refine_ls_extinction_expression Fc^*^=kFc[1+0.001xFc^2^\l^3^/sin(2\q)]^-1/4^
_refine_ls_extinction_method SHELXL
_refine_ls_goodness_of_fit_ref 0.965
_refine_ls_hydrogen_treatment mixed
_refine_ls_matrix_type full
_refine_ls_number_parameters 161
_refine_ls_number_reflns 3086
_refine_ls_number_restraints 0
_refine_ls_restrained_S_all 0.965
_refine_ls_R_factor_all 0.0864
_refine_ls_R_factor_gt 0.0427
_refine_ls_shift/su_max 0.001
_refine_ls_shift/su_mean 0.000
_refine_ls_structure_factor_coef Fsqd
_refine_ls_weighting_details 'calc w=1/[\s^2^(Fo^2^)+(0.0626P)^2^+0.0000P] where P=(Fo^2^+2Fc^2^)/3'
_refine_ls_weighting_scheme calc
_refine_ls_wR_factor_gt 0.1112
_refine_ls_wR_factor_ref 0.1269
_reflns_number_gt 1643
_reflns_number_total 3086
_reflns_threshold_expression >2sigma(I)
_cod_data_source_file b905304b.txt
_cod_data_source_block bijujan14
_cod_original_sg_symbol_Hall -p2ac2ab
_cod_original_sg_symbol_H-M Pbca
_cod_database_code 7201125

loop_
_symmetry_equiv_pos_as_xyz
'x, y, z'
'-x+1/2, -y, z+1/2'
'x+1/2, -y+1/2, -z'
'-x, y+1/2, -z+1/2'
'-x, -y, -z'
'x-1/2, y, -z-1/2'
'-x-1/2, y-1/2, z'
'x, -y-1/2, z-1/2'

loop_
_atom_site_label
_atom_site_type_symbol
_atom_site_fract_x
_atom_site_fract_y
_atom_site_fract_z
_atom_site_U_iso_or_equiv
_atom_site_adp_type
_atom_site_occupancy
_atom_site_symmetry_multiplicity
_atom_site_calc_flag
_atom_site_refinement_flags
_atom_site_disorder_assembly
_atom_site_disorder_group
C1 C 0.91384(10) 0.41667(19) 0.27450(8) 0.0697(5) Uani 1 1 d . . .
H1 H 0.9384 0.3213 0.2752 0.084 Uiso 1 1 calc R . .
C2 C 0.86054(12) 0.4584(2) 0.33409(9) 0.0850(6) Uani 1 1 d . . .
H2 H 0.8491 0.3912 0.3751 0.102 Uiso 1 1 calc R . .
C3 C 0.82424(12) 0.5995(2) 0.33296(10) 0.0884(6) Uani 1 1 d . . .
H3 H 0.7880 0.6274 0.3730 0.106 Uiso 1 1 calc R . .
C4 C 0.84147(12) 0.6991(2) 0.27285(11) 0.0829(5) Uani 1 1 d . . .
H4 H 0.8173 0.7948 0.2724 0.100 Uiso 1 1 calc R . .
C5 C 0.89428(10) 0.65764(18) 0.21333(9) 0.0656(4) Uani 1 1 d . . .
H5 H 0.9055 0.7253 0.1725 0.079 Uiso 1 1 calc R . .
C6 C 0.93086(8) 0.51692(15) 0.21345(7) 0.0513(4) Uani 1 1 d . . .
C7 C 0.98953(8) 0.47387(15) 0.15059(7) 0.0519(4) Uani 1 1 d . . .
C8 C 1.06318(9) 0.3661(2) 0.05206(9) 0.0653(4) Uani 1 1 d . . .
C9 C 0.98899(7) 0.34804(16) 0.09701(7) 0.0496(3) Uani 1 1 d . . .
C10 C 0.93455(8) 0.23591(16) 0.07845(7) 0.0533(4) Uani 1 1 d . . .
C11 C 0.85129(8) 0.21011(16) 0.11212(8) 0.0533(4) Uani 1 1 d . . .
H11 H 0.8407 0.2892 0.1516 0.064 Uiso 1 1 calc R . .
C12 C 0.78642(10) 0.2228(3) 0.04787(10) 0.0904(6) Uani 1 1 d . . .
H12A H 0.7908 0.3200 0.0225 0.136 Uiso 1 1 calc R . .
H12B H 0.7327 0.2125 0.0710 0.136 Uiso 1 1 calc R . .
H12C H 0.7947 0.1440 0.0094 0.136 Uiso 1 1 calc R . .
C13 C 0.84730(11) 0.0568(2) 0.15340(11) 0.0905(6) Uani 1 1 d . . .
H13A H 0.8562 -0.0225 0.1154 0.136 Uiso 1 1 calc R . .
H13B H 0.7941 0.0442 0.1773 0.136 Uiso 1 1 calc R . .
H13C H 0.8890 0.0519 0.1936 0.136 Uiso 1 1 calc R . .
N1 N 1.05405(9) 0.55838(15) 0.14068(8) 0.0770(4) Uani 1 1 d . . .
O1 O 1.10183(6) 0.49182(16) 0.07726(7) 0.0835(4) Uani 1 1 d . . .
O2 O 1.09032(7) 0.28742(17) -0.00216(6) 0.0895(4) Uani 1 1 d . . .
O3 O 0.95424(8) 0.13724(14) 0.02233(7) 0.0833(4) Uani 1 1 d . . .
H3A H 1.0065(13) 0.166(2) 0.0040(11) 0.110(6) Uiso 1 1 d . . .

loop_
_atom_site_aniso_label
_atom_site_aniso_U_11
_atom_site_aniso_U_22
_atom_site_aniso_U_33
_atom_site_aniso_U_23
_atom_site_aniso_U_13
_atom_site_aniso_U_12
C1 0.0941(12) 0.0640(10) 0.0511(9) 0.0054(7) -0.0019(8) 0.0077(9)
C2 0.1130(14) 0.0945(15) 0.0476(9) 0.0046(9) 0.0056(9) -0.0020(12)
C3 0.0961(13) 0.1072(16) 0.0619(11) -0.0260(10) 0.0121(10) 0.0030(12)
C4 0.0906(13) 0.0701(11) 0.0881(12) -0.0158(10) 0.0054(10) 0.0109(10)
C5 0.0734(10) 0.0548(9) 0.0687(9) 0.0000(8) -0.0039(8) 0.0004(8)
C6 0.0605(8) 0.0476(8) 0.0459(7) -0.0025(6) -0.0095(6) -0.0048(6)
C7 0.0553(8) 0.0503(8) 0.0501(8) 0.0078(6) -0.0084(6) -0.0043(7)
C8 0.0506(8) 0.0857(12) 0.0596(9) 0.0084(8) 0.0009(7) 0.0024(8)
C9 0.0432(7) 0.0597(8) 0.0458(7) 0.0018(6) 0.0008(6) 0.0029(6)
C10 0.0495(8) 0.0584(9) 0.0520(7) -0.0089(7) 0.0015(6) 0.0098(7)
C11 0.0493(8) 0.0562(9) 0.0543(7) -0.0109(7) 0.0032(6) -0.0007(6)
C12 0.0547(10) 0.1354(18) 0.0810(11) 0.0043(12) -0.0061(8) 0.0057(10)
C13 0.0923(12) 0.0794(13) 0.0997(13) 0.0167(11) 0.0088(10) -0.0014(10)
N1 0.0757(9) 0.0757(10) 0.0796(9) 0.0008(8) 0.0041(7) -0.0209(7)
O1 0.0643(7) 0.0984(9) 0.0880(8) 0.0092(7) 0.0113(6) -0.0223(7)
O2 0.0610(7) 0.1327(12) 0.0749(7) -0.0065(7) 0.0210(6) 0.0098(7)
O3 0.0681(7) 0.0925(9) 0.0892(8) -0.0437(7) 0.0175(7) 0.0006(6)

loop_
_atom_type_symbol
_atom_type_description
_atom_type_scat_dispersion_real
_atom_type_scat_dispersion_imag
_atom_type_scat_source
C C 0.0033 0.0016 'International Tables Vol C Tables 4.2.6.8 and 6.1.1.4'
H H 0.0000 0.0000 'International Tables Vol C Tables 4.2.6.8 and 6.1.1.4'
N N 0.0061 0.0033 'International Tables Vol C Tables 4.2.6.8 and 6.1.1.4'
O O 0.0106 0.0060 'International Tables Vol C Tables 4.2.6.8 and 6.1.1.4'

loop_
_geom_angle_atom_site_label_1
_geom_angle_atom_site_label_2
_geom_angle_atom_site_label_3
_geom_angle
_geom_angle_site_symmetry_1
_geom_angle_site_symmetry_3
_geom_angle_publ_flag
C2 C1 C6 119.91(16) . . ?
C2 C1 H1 120.0 . . ?
C6 C1 H1 120.0 . . ?
C3 C2 C1 120.02(16) . . ?
C3 C2 H2 120.0 . . ?
C1 C2 H2 120.0 . . ?
C4 C3 C2 120.09(16) . . ?
C4 C3 H3 120.0 . . ?
C2 C3 H3 120.0 . . ?
C3 C4 C5 119.99(17) . . ?
C3 C4 H4 120.0 . . ?
C5 C4 H4 120.0 . . ?
C4 C5 C6 120.65(16) . . ?
C4 C5 H5 119.7 . . ?
C6 C5 H5 119.7 . . ?
C5 C6 C1 119.33(14) . . ?
C5 C6 C7 120.65(13) . . ?
C1 C6 C7 120.00(13) . . ?
N1 C7 C9 111.62(12) . . ?
N1 C7 C6 117.84(13) . . ?
C9 C7 C6 130.53(12) . . ?
O2 C8 O1 122.24(15) . . ?
O2 C8 C9 129.28(17) . . ?
O1 C8 C9 108.47(14) . . ?
C10 C9 C7 135.34(12) . . ?
C10 C9 C8 120.29(13) . . ?
C7 C9 C8 104.11(13) . . ?
O3 C10 C9 118.92(13) . . ?
O3 C10 C11 113.16(13) . . ?
C9 C10 C11 127.89(12) . . ?
C10 C11 C12 110.35(11) . . ?
C10 C11 C13 110.50(12) . . ?
C12 C11 C13 111.33(14) . . ?
C10 C11 H11 108.2 . . ?
C12 C11 H11 108.2 . . ?
C13 C11 H11 108.2 . . ?
C11 C12 H12A 109.5 . . ?
C11 C12 H12B 109.5 . . ?
H12A C12 H12B 109.5 . . ?
C11 C12 H12C 109.5 . . ?
H12A C12 H12C 109.5 . . ?
H12B C12 H12C 109.5 . . ?
C11 C13 H13A 109.5 . . ?
C11 C13 H13B 109.5 . . ?
H13A C13 H13B 109.5 . . ?
C11 C13 H13C 109.5 . . ?
H13A C13 H13C 109.5 . . ?
H13B C13 H13C 109.5 . . ?
C7 N1 O1 107.23(12) . . ?
C8 O1 N1 108.56(12) . . ?
C10 O3 H3A 106.3(12) . . ?

loop_
_geom_bond_atom_site_label_1
_geom_bond_atom_site_label_2
_geom_bond_distance
_geom_bond_site_symmetry_2
_geom_bond_publ_flag
C1 C2 1.378(2) . ?
C1 C6 1.386(2) . ?
C1 H1 0.9300 . ?
C2 C3 1.377(3) . ?
C2 H2 0.9300 . ?
C3 C4 1.371(3) . ?
C3 H3 0.9300 . ?
C4 C5 1.371(2) . ?
C4 H4 0.9300 . ?
C5 C6 1.375(2) . ?
C5 H5 0.9300 . ?
C6 C7 1.4762(18) . ?
C7 N1 1.2967(17) . ?
C7 C9 1.4313(19) . ?
C8 O2 1.2301(19) . ?
C8 O1 1.343(2) . ?
C8 C9 1.4333(19) . ?
C9 C10 1.363(2) . ?
C10 O3 1.3254(16) . ?
C10 C11 1.4847(19) . ?
C11 C12 1.517(2) . ?
C11 C13 1.522(2) . ?
C11 H11 0.9800 . ?
C12 H12A 0.9600 . ?
C12 H12B 0.9600 . ?
C12 H12C 0.9600 . ?
C13 H13A 0.9600 . ?
C13 H13B 0.9600 . ?
C13 H13C 0.9600 . ?
N1 O1 1.4469(17) . ?
O3 H3A 0.94(2) . ?

loop_
_geom_hbond_atom_site_label_D
_geom_hbond_atom_site_label_H
_geom_hbond_atom_site_label_A
_geom_hbond_distance_DH
_geom_hbond_distance_HA
_geom_hbond_distance_DA
_geom_hbond_angle_DHA
_geom_hbond_site_symmetry_A
O3 H3A O2 0.94(2) 1.74(2) 2.6094(19) 153.4(18) .

loop_
_geom_torsion_atom_site_label_1
_geom_torsion_atom_site_label_2
_geom_torsion_atom_site_label_3
_geom_torsion_atom_site_label_4
_geom_torsion
_geom_torsion_site_symmetry_1
_geom_torsion_site_symmetry_2
_geom_torsion_site_symmetry_3
_geom_torsion_site_symmetry_4
_geom_torsion_publ_flag
C6 C1 C2 C3 0.0(3) . . . . ?
C1 C2 C3 C4 -0.4(3) . . . . ?
C2 C3 C4 C5 0.6(3) . . . . ?
C3 C4 C5 C6 -0.5(3) . . . . ?
C4 C5 C6 C1 0.0(2) . . . . ?
C4 C5 C6 C7 -178.26(14) . . . . ?
C2 C1 C6 C5 0.2(2) . . . . ?
C2 C1 C6 C7 178.50(13) . . . . ?
C5 C6 C7 N1 57.66(18) . . . . ?
C1 C6 C7 N1 -120.63(16) . . . . ?
C5 C6 C7 C9 -123.81(16) . . . . ?
C1 C6 C7 C9 57.90(19) . . . . ?
N1 C7 C9 C10 -173.62(15) . . . . ?
C6 C7 C9 C10 7.8(3) . . . . ?
N1 C7 C9 C8 0.18(15) . . . . ?
C6 C7 C9 C8 -178.41(13) . . . . ?
O2 C8 C9 C10 -4.2(2) . . . . ?
O1 C8 C9 C10 174.30(13) . . . . ?
O2 C8 C9 C7 -179.17(16) . . . . ?
O1 C8 C9 C7 -0.65(15) . . . . ?
C7 C9 C10 O3 178.09(14) . . . . ?
C8 C9 C10 O3 5.1(2) . . . . ?
C7 C9 C10 C11 0.2(3) . . . . ?
C8 C9 C10 C11 -172.84(13) . . . . ?
O3 C10 C11 C12 -59.91(17) . . . . ?
C9 C10 C11 C12 118.09(17) . . . . ?
O3 C10 C11 C13 63.65(17) . . . . ?
C9 C10 C11 C13 -118.36(16) . . . . ?
C9 C7 N1 O1 0.33(16) . . . . ?
C6 C7 N1 O1 179.12(10) . . . . ?
O2 C8 O1 N1 179.51(13) . . . . ?
C9 C8 O1 N1 0.87(16) . . . . ?
C7 N1 O1 C8 -0.76(16) . . . . ?

loop_
_cod_related_entry_id
_cod_related_entry_database
_cod_related_entry_code
1 ChemSpider 30653600
